data_1562002
loop_
_publ_author_name
'Hasegawa, Toru'
'Yamane, Hisanori'

_publ_section_title
;
 Synthesis and crystal structure analysis of Li2NaBP2O8 and LiNa2B5P2O14
;
_journal_name_full 'Journal of Solid State Chemistry'
_journal_page_first 65
_journal_page_last 71
_journal_paper_doi 10.1016/j.jssc.2014.11.024
_journal_volume 225
_journal_year 2015
_chemical_formula_moiety 'B O8 P2, Na, 2(Li)'
_chemical_formula_sum 'B Li2 Na O8 P2'
_chemical_formula_weight 237.62
_chemical_name_common
;
 lithium sodium boron phosphorous oxide
;
_chemical_name_systematic
; 
 dilithium monosodium triboron monophosphorous oxide  
;
_space_group_IT_number 2
_space_group_name_Hall '-P 1'
_space_group_name_H-M_alt 'P -1'
_symmetry_cell_setting triclinic
_symmetry_Int_Tables_number 2
_symmetry_space_group_name_Hall '-P 1'
_symmetry_space_group_name_H-M 'P -1'
_atom_sites_solution_primary direct
_atom_sites_solution_secondary difmap
_audit_creation_method SHELXL-97
_cell_angle_alpha 103.243(3)
_cell_angle_beta 109.270(4)
_cell_angle_gamma 87.391(2)
_cell_formula_units_Z 2
_cell_length_a 5.4344(3)
_cell_length_b 7.3793(4)
_cell_length_c 7.9840(4)
_cell_measurement_reflns_used 2727
_cell_measurement_temperature 293(2)
_cell_measurement_theta_max 27.48
_cell_measurement_theta_min 3.49
_cell_volume 294.04(3)
_computing_cell_refinement 'PROCESS-AUTO	"(Rigaku/MSC,"	2005)'
_computing_data_collection 'PROCESS-AUTO	"(Rigaku/MSC,"	2005)'
_computing_data_reduction 'PROCESS-AUTO	"(Rigaku/MSC,"	2005)'
_computing_molecular_graphics 'VESTA	(Momma	&"Izumi,"2008)'
_computing_publication_material 'SHELXL-97	"(Sheldrick,"	2008)'
_computing_structure_refinement 'SHELXL-97 (Sheldrick, 1997)'
_computing_structure_solution 'SHELXS-97 (Sheldrick, 1990)'
_diffrn_ambient_temperature 293(2)
_diffrn_detector_area_resol_mean 10.0
_diffrn_measured_fraction_theta_full 0.984
_diffrn_measured_fraction_theta_max 0.984
_diffrn_measurement_device_type 'Rigaku	RAXIS-RAPID	II'
_diffrn_measurement_method \w
_diffrn_radiation_monochromator graphite
_diffrn_radiation_source 'fine-focus sealed tube'
_diffrn_radiation_type MoK\a
_diffrn_radiation_wavelength 0.71075
_diffrn_reflns_av_R_equivalents 0.0128
_diffrn_reflns_av_sigmaI/netI 0.0151
_diffrn_reflns_limit_h_max 7
_diffrn_reflns_limit_h_min -7
_diffrn_reflns_limit_k_max 9
_diffrn_reflns_limit_k_min -9
_diffrn_reflns_limit_l_max 10
_diffrn_reflns_limit_l_min -10
_diffrn_reflns_number 2909
_diffrn_reflns_theta_full 27.48
_diffrn_reflns_theta_max 27.48
_diffrn_reflns_theta_min 3.49
_exptl_absorpt_coefficient_mu 0.821
_exptl_absorpt_correction_T_max 0.909960
_exptl_absorpt_correction_T_min 0.847073
_exptl_absorpt_correction_type numerical
_exptl_absorpt_process_details
;
 (NUMABS;Higashi,1999)
;
_exptl_crystal_colour colorless
_exptl_crystal_density_diffrn 2.684
_exptl_crystal_density_method 'not measured'
_exptl_crystal_description block
_exptl_crystal_F_000 232
_exptl_crystal_size_max 0.313
_exptl_crystal_size_mid 0.270
_exptl_crystal_size_min 0.185
_refine_diff_density_max 0.501
_refine_diff_density_min -0.293
_refine_diff_density_rms 0.083
_refine_ls_extinction_method none
_refine_ls_goodness_of_fit_ref 1.081
_refine_ls_matrix_type full
_refine_ls_number_parameters 127
_refine_ls_number_reflns 1334
_refine_ls_number_restraints 0
_refine_ls_restrained_S_all 1.081
_refine_ls_R_factor_all 0.0256
_refine_ls_R_factor_gt 0.0231
_refine_ls_shift/su_max 0.000
_refine_ls_shift/su_mean 0.000
_refine_ls_structure_factor_coef Fsqd
_refine_ls_weighting_details 'calc w=1/[\s^2^(Fo^2^)+(0.0397P)^2^+0.2198P] where P=(Fo^2^+2Fc^2^)/3'
_refine_ls_weighting_scheme calc
_refine_ls_wR_factor_gt 0.0651
_refine_ls_wR_factor_ref 0.0669
_reflns_number_gt 1215
_reflns_number_total 1334
_reflns_threshold_expression >2sigma(I)
_cod_data_source_file Li2NaBP2O8.cif
_cod_data_source_block shelxl
_cod_depositor_comments
;
The following automatic conversions were performed:

data item '_exptl_absorpt_correction_type' value 'Numerical' was
changed to 'numerical' in accordance with the built-in table derived
from the CIF Core dictionary named 'cif_core.dic' version 2.4.5 last
updated on 2014-11-21.

Automatic conversion script
Id: cif_fix_values 8369 2020-08-20 11:38:08Z andrius 

The following automatic conversions were performed:

data name '_iucr_refine_instruction_details' was replaced with
'_iucr_refine_instructions_details' as specified in the replacement
file 'data/replacement-values/replacement_tags.lst'.

Automatic conversion script
Id: cif_correct_tags 9268 2022-04-12 08:56:07Z antanas 
;
_cod_original_sg_symbol_Hall '-P	1'
_cod_original_sg_symbol_H-M 'P	-1'
_cod_database_code 1562002
_cod_database_fobs_code 1562002

loop_
_symmetry_equiv_pos_as_xyz
'x, y, z'
'-x, -y, -z'

loop_
_atom_site_label
_atom_site_type_symbol
_atom_site_fract_x
_atom_site_fract_y
_atom_site_fract_z
_atom_site_U_iso_or_equiv
_atom_site_adp_type
_atom_site_occupancy
_atom_site_symmetry_multiplicity
_atom_site_calc_flag
_atom_site_refinement_flags
_atom_site_disorder_assembly
_atom_site_disorder_group
Na1 Na 0.74671(14) 0.11920(11) 0.25826(11) 0.02093(19) Uani 1 1 d . . .
Li1 Li 0.6900(6) 0.4977(4) 0.1418(4) 0.0155(6) Uani 1 1 d . . .
Li2 Li 0.1455(6) 0.5323(4) 0.4020(4) 0.0171(6) Uani 1 1 d . . .
B1 B 0.2505(3) 0.9526(2) 0.2340(2) 0.0090(3) Uani 1 1 d . . .
P1 P 0.37686(8) 0.22667(5) 0.54715(5) 0.00755(12) Uani 1 1 d . . .
P2 P 0.14608(8) 0.24889(5) 0.05412(5) 0.00726(12) Uani 1 1 d . . .
O1 O 0.0312(2) 0.81837(16) 0.14920(16) 0.0109(2) Uani 1 1 d . . .
O2 O 0.4984(2) 0.13952(16) 0.71772(16) 0.0105(2) Uani 1 1 d . . .
O3 O 0.9876(2) 0.33397(16) 0.17414(16) 0.0116(3) Uani 1 1 d . . .
O4 O 0.1985(2) 0.37707(16) 0.59626(16) 0.0111(2) Uani 1 1 d . . .
O5 O 0.2757(2) 0.06531(15) 0.10798(16) 0.0100(2) Uani 1 1 d . . .
O6 O 0.3561(2) 0.37424(16) 0.05578(16) 0.0123(3) Uani 1 1 d . . .
O7 O 0.1985(2) 0.06661(15) 0.39521(15) 0.0098(2) Uani 1 1 d . . .
O8 O 0.5829(2) 0.28755(16) 0.48409(16) 0.0124(3) Uani 1 1 d . . .

loop_
_atom_site_aniso_label
_atom_site_aniso_U_11
_atom_site_aniso_U_22
_atom_site_aniso_U_33
_atom_site_aniso_U_23
_atom_site_aniso_U_13
_atom_site_aniso_U_12
Na1 0.0137(4) 0.0235(4) 0.0277(4) 0.0047(3) 0.0101(3) -0.0014(3)
Li1 0.0143(14) 0.0179(14) 0.0131(14) 0.0042(12) 0.0023(11) -0.0004(11)
Li2 0.0129(14) 0.0155(14) 0.0203(15) -0.0006(12) 0.0047(12) -0.0015(11)
B1 0.0087(8) 0.0088(8) 0.0088(8) 0.0022(6) 0.0018(6) 0.0000(6)
P1 0.0072(2) 0.0071(2) 0.0078(2) 0.00151(15) 0.00195(15) 0.00086(14)
P2 0.0068(2) 0.0071(2) 0.0072(2) 0.00156(15) 0.00142(15) -0.00062(14)
O1 0.0108(6) 0.0121(6) 0.0080(5) 0.0018(4) 0.0003(4) -0.0035(4)
O2 0.0084(5) 0.0134(6) 0.0100(5) 0.0047(4) 0.0022(4) 0.0025(4)
O3 0.0113(6) 0.0124(6) 0.0112(6) 0.0020(4) 0.0044(5) 0.0020(4)
O4 0.0110(6) 0.0099(5) 0.0120(6) 0.0023(4) 0.0036(5) 0.0032(4)
O5 0.0108(6) 0.0093(5) 0.0112(5) 0.0040(4) 0.0045(4) 0.0018(4)
O6 0.0111(6) 0.0126(6) 0.0128(6) 0.0036(5) 0.0021(5) -0.0042(4)
O7 0.0097(6) 0.0099(5) 0.0089(5) 0.0001(4) 0.0031(4) -0.0009(4)
O8 0.0117(6) 0.0118(6) 0.0144(6) 0.0029(5) 0.0050(5) -0.0023(4)

loop_
_atom_type_symbol
_atom_type_description
_atom_type_scat_dispersion_real
_atom_type_scat_dispersion_imag
_atom_type_scat_source
O O 0.0106 0.0060 'International Tables Vol C Tables 4.2.6.8 and 6.1.1.4'
Li Li -0.0003 0.0001 'International Tables Vol C Tables 4.2.6.8 and 6.1.1.4'
Na Na 0.0362 0.0249 'International Tables Vol C Tables 4.2.6.8 and 6.1.1.4'
B B 0.0013 0.0007 'International Tables Vol C Tables 4.2.6.8 and 6.1.1.4'
P P 0.1023 0.0942 'International Tables Vol C Tables 4.2.6.8 and 6.1.1.4'

loop_
_exptl_crystal_face_index_h
_exptl_crystal_face_index_k
_exptl_crystal_face_index_l
_exptl_crystal_face_perp_dist
-0.63 -4.45 4.49 0.0888
-2.21 2.02 5.78 0.1267
-2.15 5.96 3.33 0.1144
-1.83 6.73 1.89 0.1089
-1.46 7.01 0.59 0.1108
-0.80 6.78 -1.35 0.1157
-2.01 2.60 -6.60 0.1284
-0.95 2.75 -6.47 0.1395
1.51 2.67 -5.23 0.1692
5.19 -0.85 4.11 0.0967
4.55 -1.55 5.37 0.0669
-5.08 1.01 -4.42 0.0858
-0.94 1.20 -7.28 0.1309
4.82 3.09 4.93 0.1044
3.97 1.69 7.06 0.0757
1.65 -0.62 7.59 0.0835
-4.64 -3.86 -1.65 0.0993
-4.84 -3.14 -4.80 0.0929
-4.13 -1.89 -6.87 0.0905
2.71 -6.23 -0.12 0.0706
1.74 -6.29 2.16 0.0452
-2.97 5.92 0.99 0.1168
-1.95 6.36 -1.74 0.1184
-0.90 5.72 -3.49 0.1304
-0.76 5.91 5.22 0.1056
-0.23 7.23 2.93 0.0974
0.64 6.57 -1.47 0.1381
-1.17 3.28 6.56 0.1184
-2.24 -6.41 -0.13 0.0750
-2.05 -6.59 -4.69 0.0815
-0.79 -3.45 -7.60 0.0804
-0.58 -2.86 -7.67 0.0906
1.76 5.96 5.99 0.0796
1.04 -6.16 -4.61 0.0730
1.43 -3.44 -6.28 0.1063
-0.22 -6.89 0.94 0.0482

loop_
_geom_angle_atom_site_label_1
_geom_angle_atom_site_label_2
_geom_angle_atom_site_label_3
_geom_angle
_geom_angle_site_symmetry_1
_geom_angle_site_symmetry_3
O8 Na1 O7 109.05(5) . 1_655
O8 Na1 O3 108.73(5) . .
O7 Na1 O3 73.70(4) 1_655 .
O8 Na1 O5 78.28(5) . .
O7 Na1 O5 161.61(5) 1_655 .
O3 Na1 O5 120.84(5) . .
O8 Na1 O2 82.58(5) . 2_656
O7 Na1 O2 106.74(5) 1_655 2_656
O3 Na1 O2 168.08(5) . 2_656
O5 Na1 O2 56.56(4) . 2_656
O8 Na1 O1 147.76(5) . 1_645
O7 Na1 O1 52.48(4) 1_655 1_645
O3 Na1 O1 92.00(4) . 1_645
O5 Na1 O1 112.50(5) . 1_645
O2 Na1 O1 79.48(4) 2_656 1_645
O8 Na1 O5 155.75(5) . 2_655
O7 Na1 O5 95.17(4) 1_655 2_655
O3 Na1 O5 76.51(4) . 2_655
O5 Na1 O5 78.90(4) . 2_655
O2 Na1 O5 91.63(4) 2_656 2_655
O1 Na1 O5 51.73(3) 1_645 2_655
O8 Na1 B1 68.53(5) . 1_545
O7 Na1 B1 135.58(5) 1_655 1_545
O3 Na1 B1 150.61(5) . 1_545
O5 Na1 B1 30.24(4) . 1_545
O2 Na1 B1 29.89(4) 2_656 1_545
O1 Na1 B1 104.87(5) 1_645 1_545
O5 Na1 B1 95.06(5) 2_655 1_545
O8 Na1 B1 138.01(6) . 1_645
O7 Na1 B1 29.02(4) 1_655 1_645
O3 Na1 B1 70.29(5) . 1_645
O5 Na1 B1 140.08(5) . 1_645
O2 Na1 B1 104.08(5) 2_656 1_645
O1 Na1 B1 28.92(4) 1_645 1_645
O5 Na1 B1 66.24(4) 2_655 1_645
B1 Na1 B1 132.35(7) 1_545 1_645
O8 Na1 Li1 82.47(7) . .
O7 Na1 Li1 109.29(7) 1_655 .
O3 Na1 Li1 38.97(6) . .
O5 Na1 Li1 88.13(7) . .
O2 Na1 Li1 143.79(7) 2_656 .
O1 Na1 Li1 126.58(7) 1_645 .
O5 Na1 Li1 88.70(6) 2_655 .
B1 Na1 Li1 114.05(7) 1_545 .
B1 Na1 Li1 109.08(7) 1_645 .
O8 Na1 Li2 35.54(6) . 2_666
O7 Na1 Li2 83.45(7) 1_655 2_666
O3 Na1 Li2 78.25(7) . 2_666
O5 Na1 Li2 109.49(7) . 2_666
O2 Na1 Li2 113.67(7) 2_656 2_666
O1 Na1 Li2 135.65(7) 1_645 2_666
O5 Na1 Li2 154.03(7) 2_655 2_666
B1 Na1 Li2 104.06(7) 1_545 2_666
B1 Na1 Li2 110.36(7) 1_645 2_666
Li1 Na1 Li2 67.62(8) . 2_666
O8 Na1 P2 71.69(4) . .
O7 Na1 P2 171.46(4) 1_655 .
O3 Na1 P2 97.92(4) . .
O5 Na1 P2 26.40(3) . .
O2 Na1 P2 81.80(3) 2_656 .
O1 Na1 P2 130.96(4) 1_645 .
O5 Na1 P2 84.21(3) 2_655 .
B1 Na1 P2 52.89(4) 1_545 .
B1 Na1 P2 149.82(5) 1_645 .
Li1 Na1 P2 62.20(6) . .
Li2 Na1 P2 93.36(6) 2_666 .
O6 Li1 O3 115.28(16) . .
O6 Li1 O6 98.81(14) . 2_665
O3 Li1 O6 113.02(16) . 2_665
O6 Li1 O4 113.50(16) . 2_666
O3 Li1 O4 93.04(14) . 2_666
O6 Li1 O4 124.36(16) 2_665 2_666
O6 Li1 Li1 50.34(11) . 2_665
O3 Li1 Li1 128.9(2) . 2_665
O6 Li1 Li1 48.47(11) 2_665 2_665
O4 Li1 Li1 137.9(2) 2_666 2_665
O6 Li1 Li2 142.76(17) . 1_655
O3 Li1 Li2 49.39(10) . 1_655
O6 Li1 Li2 118.34(16) 2_665 1_655
O4 Li1 Li2 47.76(10) 2_666 1_655
Li1 Li1 Li2 166.6(2) 2_665 1_655
O6 Li1 P1 98.28(12) . 2_666
O3 Li1 P1 120.95(13) . 2_666
O6 Li1 P1 107.45(13) 2_665 2_666
O4 Li1 P1 27.91(6) 2_666 2_666
Li1 Li1 P1 110.04(17) 2_665 2_666
Li2 Li1 P1 74.17(10) 1_655 2_666
O6 Li1 P2 123.76(14) . 2_665
O3 Li1 P2 98.93(12) . 2_665
O6 Li1 P2 24.96(5) 2_665 2_665
O4 Li1 P2 107.30(12) 2_666 2_665
Li1 Li1 P2 73.42(13) 2_665 2_665
Li2 Li1 P2 93.44(12) 1_655 2_665
P1 Li1 P2 100.40(9) 2_666 2_665
O6 Li1 Na1 70.85(10) . .
O3 Li1 Na1 51.51(8) . .
O6 Li1 Na1 146.92(14) 2_665 .
O4 Li1 Na1 87.87(11) 2_666 .
Li1 Li1 Na1 113.84(17) 2_665 .
Li2 Li1 Na1 76.06(11) 1_655 .
P1 Li1 Na1 105.16(9) 2_666 .
P2 Li1 Na1 148.26(11) 2_665 .
O6 Li1 Li2 97.12(12) . 2_666
O3 Li1 Li2 76.62(11) . 2_666
O6 Li1 Li2 155.06(15) 2_665 2_666
O4 Li1 Li2 30.74(8) 2_666 2_666
Li1 Li1 Li2 143.16(19) 2_665 2_666
Li2 Li1 Li2 49.40(12) 1_655 2_666
P1 Li1 Li2 51.04(7) 2_666 2_666
P2 Li1 Li2 134.93(11) 2_665 2_666
Na1 Li1 Li2 57.31(7) . 2_666
O8 Li2 O4 114.38(16) 2_666 2_566
O8 Li2 O3 143.05(19) 2_666 1_455
O4 Li2 O3 91.97(14) 2_566 1_455
O8 Li2 O4 102.23(15) 2_666 .
O4 Li2 O4 96.44(14) 2_566 .
O3 Li2 O4 99.82(14) 1_455 .
O8 Li2 Li1 137.03(18) 2_666 1_455
O4 Li2 Li1 48.44(10) 2_566 1_455
O3 Li2 Li1 47.56(10) 1_455 1_455
O4 Li2 Li1 117.37(15) . 1_455
O8 Li2 Li2 117.7(2) 2_666 2_566
O4 Li2 Li2 49.98(10) 2_566 2_566
O3 Li2 Li2 99.00(17) 1_455 2_566
O4 Li2 Li2 46.45(11) . 2_566
Li1 Li2 Li2 82.55(15) 1_455 2_566
O8 Li2 P1 100.76(13) 2_666 .
O4 Li2 P1 123.69(14) 2_566 .
O3 Li2 P1 83.43(11) 1_455 .
O4 Li2 P1 31.33(6) . .
Li1 Li2 P1 121.61(13) 1_455 .
Li2 Li2 P1 75.30(14) 2_566 .
O8 Li2 P2 119.21(14) 2_666 .
O4 Li2 P2 115.02(13) 2_566 .
O3 Li2 P2 24.95(6) 1_455 .
O4 Li2 P2 105.13(12) . .
Li1 Li2 P2 67.38(10) 1_455 .
Li2 Li2 P2 120.64(17) 2_566 .
P1 Li2 P2 79.01(8) . .
O8 Li2 P1 21.29(6) 2_666 2_666
O4 Li2 P1 126.20(14) 2_566 2_666
O3 Li2 P1 121.78(14) 1_455 2_666
O4 Li2 P1 114.73(12) . 2_666
Li1 Li2 P1 127.89(14) 1_455 2_666
Li2 Li2 P1 138.87(18) 2_566 2_666
P1 Li2 P1 102.40(9) . 2_666
P2 Li2 P1 98.41(9) . 2_666
O8 Li2 Na1 46.78(8) 2_666 2_666
O4 Li2 Na1 74.17(10) 2_566 2_666
O3 Li2 Na1 165.98(15) 1_455 2_666
O4 Li2 Na1 84.16(11) . 2_666
Li1 Li2 Na1 118.71(13) 1_455 2_666
Li2 Li2 Na1 73.90(13) 2_566 2_666
P1 Li2 Na1 105.84(10) . 2_666
P2 Li2 Na1 165.43(11) . 2_666
P1 Li2 Na1 67.25(6) 2_666 2_666
O8 Li2 Li1 78.86(12) 2_666 2_666
O4 Li2 Li1 90.30(12) 2_566 2_666
O3 Li2 Li1 128.75(14) 1_455 2_666
O4 Li2 Li1 29.27(8) . 2_666
Li1 Li2 Li1 130.60(12) 1_455 2_666
Li2 Li2 Li1 48.05(12) 2_566 2_666
P1 Li2 Li1 54.02(8) . 2_666
P2 Li2 Li1 132.74(11) . 2_666
P1 Li2 Li1 96.67(10) 2_666 2_666
Na1 Li2 Li1 55.07(7) 2_666 2_666
O8 Li2 Na1 164.85(15) 2_666 1_455
O4 Li2 Na1 76.07(10) 2_566 1_455
O3 Li2 Na1 41.18(7) 1_455 1_455
O4 Li2 Na1 64.60(9) . 1_455
Li1 Li2 Na1 58.06(9) 1_455 1_455
Li2 Li2 Na1 59.59(11) 2_566 1_455
P1 Li2 Na1 64.11(6) . 1_455
P2 Li2 Na1 61.06(6) . 1_455
P1 Li2 Na1 156.33(10) 2_666 1_455
Na1 Li2 Na1 133.49(10) 2_666 1_455
Li1 Li2 Na1 90.52(9) 2_666 1_455
O1 B1 O2 111.89(13) . 2_666
O1 B1 O7 104.45(13) . 1_565
O2 B1 O7 112.20(13) 2_666 1_565
O1 B1 O5 112.29(13) . 1_565
O2 B1 O5 103.58(13) 2_666 1_565
O7 B1 O5 112.68(13) 1_565 1_565
O1 B1 Na1 153.32(12) . 1_565
O2 B1 Na1 56.28(7) 2_666 1_565
O7 B1 Na1 102.23(10) 1_565 1_565
O5 B1 Na1 56.10(7) 1_565 1_565
O1 B1 Na1 67.55(8) . 1_465
O2 B1 Na1 160.53(11) 2_666 1_465
O7 B1 Na1 51.97(7) 1_565 1_465
O5 B1 Na1 94.07(9) 1_565 1_465
Na1 B1 Na1 132.35(7) 1_565 1_465
O8 P1 O4 115.36(7) . .
O8 P1 O2 111.54(7) . .
O4 P1 O2 107.06(7) . .
O8 P1 O7 110.13(7) . .
O4 P1 O7 106.94(6) . .
O2 P1 O7 105.22(6) . .
O8 P1 Li2 78.01(8) . .
O4 P1 Li2 45.53(8) . .
O2 P1 Li2 149.02(8) . .
O7 P1 Li2 98.18(8) . .
O8 P1 Li1 112.01(8) . 2_666
O4 P1 Li1 37.91(7) . 2_666
O2 P1 Li1 74.20(7) . 2_666
O7 P1 Li1 134.53(7) . 2_666
Li2 P1 Li1 74.93(9) . 2_666
O8 P1 Li2 27.09(8) . 2_666
O4 P1 Li2 99.91(8) . 2_666
O2 P1 Li2 97.72(8) . 2_666
O7 P1 Li2 137.22(7) . 2_666
Li2 P1 Li2 77.60(9) . 2_666
Li1 P1 Li2 86.11(8) 2_666 2_666
O8 P1 Na1 121.79(5) . 1_455
O4 P1 Na1 70.23(5) . 1_455
O2 P1 Na1 121.94(5) . 1_455
O7 P1 Na1 37.21(4) . 1_455
Li2 P1 Na1 68.32(6) . 1_455
Li1 P1 Na1 103.38(6) 2_666 1_455
Li2 P1 Na1 140.34(6) 2_666 1_455
O6 P2 O3 115.05(7) . 1_455
O6 P2 O1 107.02(7) . 2_565
O3 P2 O1 111.35(7) 1_455 2_565
O6 P2 O5 108.14(7) . .
O3 P2 O5 110.57(7) 1_455 .
O1 P2 O5 104.07(6) 2_565 .
O6 P2 Li1 33.56(7) . 2_665
O3 P2 Li1 116.73(8) 1_455 2_665
O1 P2 Li1 75.98(7) 2_565 2_665
O5 P2 Li1 128.98(7) . 2_665
O6 P2 Li2 84.56(8) . .
O3 P2 Li2 34.28(7) 1_455 .
O1 P2 Li2 139.57(8) 2_565 .
O5 P2 Li2 108.79(8) . .
Li1 P2 Li2 99.97(8) 2_665 .
O6 P2 Na1 66.66(5) . .
O3 P2 Na1 117.35(5) 1_455 .
O1 P2 Na1 128.46(5) 2_565 .
O5 P2 Na1 43.55(4) . .
Li1 P2 Na1 95.84(6) 2_665 .
Li2 P2 Na1 91.88(6) . .
O6 P2 Na1 150.69(5) . 1_455
O3 P2 Na1 39.83(5) 1_455 1_455
O1 P2 Na1 98.70(5) 2_565 1_455
O5 P2 Na1 78.16(5) . 1_455
Li1 P2 Na1 152.86(6) 2_665 1_455
Li2 P2 Na1 66.58(6) . 1_455
Na1 P2 Na1 107.63(3) . 1_455
O6 P2 Na1 95.88(5) . 2_655
O3 P2 Na1 149.01(5) 1_455 2_655
O1 P2 Na1 53.66(5) 2_565 2_655
O5 P2 Na1 57.65(5) . 2_655
Li1 P2 Na1 87.73(6) 2_665 2_655
Li2 P2 Na1 165.92(6) . 2_655
Na1 P2 Na1 75.53(2) . 2_655
Na1 P2 Na1 110.828(18) 1_455 2_655
B1 O1 P2 131.40(11) . 2_565
B1 O1 Na1 83.53(9) . 1_465
P2 O1 Na1 99.43(6) 2_565 1_465
B1 O2 P1 126.47(11) 2_666 .
B1 O2 Na1 93.84(9) 2_666 2_656
P1 O2 Na1 117.32(6) . 2_656
P2 O3 Li1 133.19(12) 1_655 .
P2 O3 Li2 120.77(11) 1_655 1_655
Li1 O3 Li2 83.05(13) . 1_655
P2 O3 Na1 116.81(7) 1_655 .
Li1 O3 Na1 89.51(10) . .
Li2 O3 Na1 105.85(11) 1_655 .
P1 O4 Li2 152.24(12) . 2_566
P1 O4 Li1 114.18(11) . 2_666
Li2 O4 Li1 83.81(13) 2_566 2_666
P1 O4 Li2 103.14(11) . .
Li2 O4 Li2 83.56(14) 2_566 .
Li1 O4 Li2 120.00(14) 2_666 .
B1 O5 P2 133.77(10) 1_545 .
B1 O5 Na1 93.67(9) 1_545 .
P2 O5 Na1 110.05(6) . .
B1 O5 Na1 119.47(9) 1_545 2_655
P2 O5 Na1 94.88(5) . 2_655
Na1 O5 Na1 101.10(4) . 2_655
P2 O6 Li1 157.29(12) . .
P2 O6 Li1 121.48(11) . 2_665
Li1 O6 Li1 81.19(14) . 2_665
B1 O7 P1 127.89(10) 1_545 .
B1 O7 Na1 99.01(9) 1_545 1_455
P1 O7 Na1 119.32(6) . 1_455
P1 O8 Li2 131.62(13) . 2_666
P1 O8 Na1 127.95(7) . .
Li2 O8 Na1 97.68(11) 2_666 .

loop_
_geom_bond_atom_site_label_1
_geom_bond_atom_site_label_2
_geom_bond_distance
_geom_bond_site_symmetry_2
Na1 O8 2.3492(14) .
Na1 O7 2.3897(14) 1_655
Na1 O3 2.4359(14) .
Na1 O5 2.4487(14) .
Na1 O2 2.4543(14) 2_656
Na1 O1 2.7870(14) 1_645
Na1 O5 2.8939(14) 2_655
Na1 B1 2.9443(19) 1_545
Na1 B1 2.9963(19) 1_645
Na1 Li1 3.112(3) .
Na1 Li2 3.194(3) 2_666
Na1 P2 3.3385(9) .
Li1 O6 1.907(3) .
Li1 O3 1.957(3) .
Li1 O6 1.961(3) 2_665
Li1 O4 1.981(3) 2_666
Li1 Li1 2.517(6) 2_665
Li1 Li2 2.632(4) 1_655
Li1 P1 2.941(3) 2_666
Li1 P2 3.024(3) 2_665
Li1 Li2 3.510(4) 2_666
Li2 O8 1.873(3) 2_666
Li2 O4 1.960(3) 2_566
Li2 O3 2.013(3) 1_455
Li2 O4 2.071(4) .
Li2 Li1 2.632(4) 1_455
Li2 Li2 2.687(6) 2_566
Li2 P1 2.827(3) .
Li2 P2 3.071(3) .
Li2 P1 3.075(3) 2_666
Li2 Na1 3.194(3) 2_666
Li2 Li1 3.510(4) 2_666
Li2 Na1 3.559(3) 1_455
B1 O1 1.459(2) .
B1 O2 1.470(2) 2_666
B1 O7 1.472(2) 1_565
B1 O5 1.486(2) 1_565
B1 Na1 2.9443(19) 1_565
B1 Na1 2.9963(19) 1_465
P1 O8 1.4937(12) .
P1 O4 1.5093(12) .
P1 O2 1.5727(12) .
P1 O7 1.5740(12) .
P1 Li1 2.941(3) 2_666
P1 Li2 3.075(3) 2_666
P1 Na1 3.4456(9) 1_455
P2 O6 1.4964(12) .
P2 O3 1.5080(12) 1_455
P2 O1 1.5658(12) 2_565
P2 O5 1.5801(11) .
P2 Li1 3.024(3) 2_665
P2 Na1 3.3944(8) 1_455
P2 Na1 3.4131(9) 2_655
O1 P2 1.5658(12) 2_565
O1 Na1 2.7870(14) 1_465
O2 B1 1.470(2) 2_666
O2 Na1 2.4543(14) 2_656
O3 P2 1.5080(12) 1_655
O3 Li2 2.013(3) 1_655
O4 Li2 1.960(3) 2_566
O4 Li1 1.981(3) 2_666
O5 B1 1.486(2) 1_545
O5 Na1 2.8939(14) 2_655
O6 Li1 1.961(3) 2_665
O7 B1 1.472(2) 1_545
O7 Na1 2.3897(14) 1_455
O8 Li2 1.873(3) 2_666
